data_4126286
loop_
_publ_author_name
'Siegelman, Rebecca L.'
'McDonald, Thomas M.'
'Gonzalez, Miguel I.'
'Martell, Jeffrey'
'Milner, Phillip J.'
'Mason, Jarad A.'
'Berger, Adam H.'
'Bhown, Abhoyjit S.'
'Long, Jeffrey R.'

_publ_section_title
;
 Controlling Cooperative CO2 Adsorption in Diamine-Appended Mg2(dobpdc)
 Metal-Organic Frameworks.
;
_journal_name_full 'Journal of the American Chemical Society'
_journal_paper_doi 10.1021/jacs.7b05858
_journal_year 2017
_chemical_formula_moiety 'C27 H38 N4 O8 Zn2'
_chemical_formula_sum 'C27 H38 N4 O8 Zn2'
_chemical_formula_weight 677.38
_chemical_name_common Zn2(dobpdc)(e-2-e-CO2)(e-2-e)
_space_group_crystal_system trigonal
_space_group_IT_number 154
_space_group_name_Hall 'P 32 2"'
_space_group_name_H-M_alt 'P 32 2 1'
_symmetry_space_group_name_Hall 'P 32 2"'
_symmetry_space_group_name_H-M 'P 32 2 1'
_atom_sites_solution_hydrogens geom
_atom_sites_solution_primary 'intrinsic phasing'
_atom_sites_solution_secondary difmap
_audit_creation_date 2016-12-11
_audit_creation_method
;
Olex2 1.2
(compiled Nov 22 2016 11:51:51 for OlexSys, GUI svn.r5269)
;
_cell_angle_alpha 90
_cell_angle_beta 90
_cell_angle_gamma 120
_cell_formula_units_Z 3
_cell_length_a 21.6857(8)
_cell_length_b 21.6857(8)
_cell_length_c 6.8891(3)
_cell_measurement_reflns_used 9987
_cell_measurement_temperature 195
_cell_measurement_theta_max 25.491
_cell_measurement_theta_min 2.365
_cell_volume 2805.69(19)
_computing_cell_refinement 'SAINT v8.34A (Bruker, 2013)'
_computing_data_collection 'Bruker APEX3'
_computing_data_reduction 'SAINT v8.34A (Bruker, 2013)'
_computing_molecular_graphics 'Olex2 (Dolomanov et al., 2009)'
_computing_publication_material 'Olex2 (Dolomanov et al., 2009)'
_computing_structure_refinement 'ShelXL (Sheldrick, 2015)'
_computing_structure_solution 'ShelXT (Sheldrick, 2015)'
_diffrn_ambient_temperature 195
_diffrn_detector_area_resol_mean 10.42
_diffrn_measured_fraction_theta_full 0.999
_diffrn_measured_fraction_theta_max 0.999
_diffrn_measurement_device_type 'Bruker D8 with PHOTON 100 detector'
_diffrn_measurement_method '\f and \w shutterless scans'
_diffrn_radiation_monochromator 'channel-cut Si(111) crystal'
_diffrn_radiation_type synchrotron
_diffrn_radiation_wavelength 0.7749
_diffrn_reflns_av_R_equivalents 0.0759
_diffrn_reflns_av_unetI/netI 0.0358
_diffrn_reflns_Laue_measured_fraction_full 0.999
_diffrn_reflns_Laue_measured_fraction_max 0.999
_diffrn_reflns_limit_h_max 24
_diffrn_reflns_limit_h_min -23
_diffrn_reflns_limit_k_max 24
_diffrn_reflns_limit_k_min -24
_diffrn_reflns_limit_l_max 7
_diffrn_reflns_limit_l_min -7
_diffrn_reflns_number 28756
_diffrn_reflns_point_group_measured_fraction_full 0.999
_diffrn_reflns_point_group_measured_fraction_max 0.999
_diffrn_reflns_theta_full 25.517
_diffrn_reflns_theta_max 25.517
_diffrn_reflns_theta_min 2.365
_diffrn_source
;
Advanced Light Source, station 11.3.1
;
_exptl_absorpt_coefficient_mu 1.661
_exptl_absorpt_correction_T_max 0.922
_exptl_absorpt_correction_T_min 0.706
_exptl_absorpt_correction_type multi-scan
_exptl_absorpt_process_details
;
SADABS-2014/2 (Bruker,2014) was used for absorption correction.
wR2(int) was 0.1496 before and 0.0789 after correction.
The Ratio of minimum to maximum transmission is 0.7655.
The \l/2 correction factor is Not present.
;
_exptl_crystal_colour 'pale yellow'
_exptl_crystal_colour_modifier pale
_exptl_crystal_colour_primary yellow
_exptl_crystal_density_diffrn 1.025
_exptl_crystal_density_method 'not measured'
_exptl_crystal_description prism
_exptl_crystal_F_000 882
_exptl_crystal_size_max 0.071
_exptl_crystal_size_mid 0.05
_exptl_crystal_size_min 0.05
_refine_diff_density_max 0.829
_refine_diff_density_min -0.842
_refine_diff_density_rms 0.107
_refine_ls_abs_structure_details
;
 Refined as an inversion twin.
;
_refine_ls_abs_structure_Flack 0.37(5)
_refine_ls_extinction_method none
_refine_ls_goodness_of_fit_ref 1.232
_refine_ls_hydrogen_treatment constr
_refine_ls_matrix_type full
_refine_ls_number_parameters 200
_refine_ls_number_reflns 2706
_refine_ls_number_restraints 133
_refine_ls_restrained_S_all 1.209
_refine_ls_R_factor_all 0.0680
_refine_ls_R_factor_gt 0.0645
_refine_ls_shift/su_max 0.000
_refine_ls_shift/su_mean 0.000
_refine_ls_structure_factor_coef Fsqd
_refine_ls_weighting_details 'w=1/[\s^2^(Fo^2^)+(0.0602P)^2^+11.4113P] where P=(Fo^2^+2Fc^2^)/3'
_refine_ls_weighting_scheme calc
_refine_ls_wR_factor_gt 0.1610
_refine_ls_wR_factor_ref 0.1628
_reflns_Friedel_coverage 0.835
_reflns_Friedel_fraction_full 0.999
_reflns_Friedel_fraction_max 0.999
_reflns_number_gt 2572
_reflns_number_total 2706
_reflns_threshold_expression 'I > 2\s(I)'
_cod_data_source_file ja7b05858_si_012.cif
_cod_data_source_block gcell079s
_cod_original_cell_volume 2805.7(2)
_cod_database_code 4126286
_shelx_space_group_comment
;
The symmetry employed for this shelxl refinement is uniquely defined
by the following loop, which should always be used as a source of
symmetry information in preference to the above space-group names.
They are only intended as comments.
;
_shelx_estimated_absorpt_t_max 0.922
_shelx_estimated_absorpt_t_min 0.891
_olex2_refinement_description
;
1. Twinned data refinement
 Scales: 0.63(5) 0.37(5)
2. Fixed Uiso
 At 1.2 times of:
  All C(H) groups, All C(H,H) groups, All C(H,H,H,H,H,H) groups, All N(H,H)
  groups
3. Restrained distances
 O4-C8 \\sim O5-C8
 with sigma of 0.02
 N2-C10 \\sim N2-C12
 with sigma of 0.02
 N3-C13 \\sim N3-C12
 with sigma of 0.02
 C14-C13 \\sim C10-C9
 with sigma of 0.02
4. Uiso/Uaniso restraints and constraints
O4 \\sim O5 \\sim N2 \\sim N3 \\sim C8 \\sim C9 \\sim C10 \\sim C11 \\sim C12
\\sim C13 \\sim C14: within 2A with sigma of 0.04 and sigma for terminal atoms
of 0.08
O4: within 2A with sigma of 0.01 and sigma for terminal atoms of 0.02
5. Rigid body (RIGU) restrains
 O4, O5, N2, N3, C8, C9, C10, C11, C12, C13, C14
 with sigma for 1-2 distances of 0.004 and sigma for 1-3 distances of 0.004
6. Others
 Fixed Sof: O5(0.5) C8(0.5) N2(0.5) N3(0.5) H3A(0.5) H3B(0.5) C9(0.5) H9A(0.5)
 H9B(0.5) C10(0.5) H10A(0.25) H10B(0.25) H10C(0.25) H10D(0.25) H10E(0.25)
 H10F(0.25) C11(0.5) H11A(0.5) H11B(0.5) C12(0.5) H12A(0.5) H12B(0.5) C13(0.5)
 H13A(0.5) H13B(0.5) C14(0.5) H14A(0.25) H14B(0.25) H14C(0.25) H14D(0.25)
 H14E(0.25) H14F(0.25)
7.a Secondary CH2 refined with riding coordinates:
 N3(H3A,H3B), C9(H9A,H9B), C11(H11A,H11B), C12(H12A,H12B), C13(H13A,H13B)
7.b Aromatic/amide H refined with riding coordinates:
 C3(H3), C5(H5), C6(H6)
7.c Disordered Me refined with riding coordinates:
 C10(H10A,H10B,H10C,H10D,H10E,H10F), C14(H14A,H14B,H14C,H14D,H14E,H14F)
;
_shelx_shelxl_version_number 2016/6
_olex2_submission_special_instructions 'No special instructions were received'

loop_
_space_group_symop_operation_xyz
'x, y, z'
'-y, x-y, z+2/3'
'-x+y, -x, z+1/3'
'y, x, -z'
'x-y, -y, -z+1/3'
'-x, -x+y, -z+2/3'

loop_
_atom_site_label
_atom_site_type_symbol
_atom_site_fract_x
_atom_site_fract_y
_atom_site_fract_z
_atom_site_U_iso_or_equiv
_atom_site_adp_type
_atom_site_occupancy
_atom_site_site_symmetry_order
_atom_site_calc_flag
_atom_site_refinement_flags_posn
_atom_site_refinement_flags_adp
_atom_site_refinement_flags_occupancy
_atom_site_disorder_assembly
_atom_site_disorder_group
Zn1 Zn 0.39350(7) 0.72184(6) 0.64646(16) 0.0261(4) Uani 1 1 d . . . . .
O1 O 0.4133(4) 0.6524(5) 0.7918(9) 0.0275(19) Uani 1 1 d . . . . .
O2 O 0.3540(4) 0.6398(4) 0.4345(9) 0.0213(16) Uani 1 1 d . . . . .
O3 O 0.3795(5) 0.5873(4) 0.2001(10) 0.030(2) Uani 1 1 d . . . . .
O4 O 0.4968(6) 0.7841(8) 0.5214(18) 0.092(4) Uani 1 1 d D U . . .
O5 O 0.5772(16) 0.7925(19) 0.679(4) 0.123(12) Uani 0.5 1 d D U P A .
C1 C 0.4426(6) 0.6178(7) 0.7098(16) 0.033(3) Uani 1 1 d . . . . .
C2 C 0.4327(7) 0.5974(7) 0.5052(17) 0.034(3) Uani 1 1 d . . . . .
C3 C 0.4673(8) 0.5642(8) 0.4322(17) 0.040(3) Uani 1 1 d . . . . .
H3 H 0.461610 0.552261 0.298220 0.048 Uiso 1 1 calc R . . . .
C4 C 0.5104(8) 0.5468(8) 0.5432(18) 0.045(4) Uani 1 1 d . . . . .
C5 C 0.5186(9) 0.5665(9) 0.7362(16) 0.052(4) Uani 1 1 d . . . . .
H5 H 0.548721 0.557054 0.815874 0.063 Uiso 1 1 calc R . . . .
C6 C 0.4838(9) 0.6001(9) 0.8179(17) 0.052(4) Uani 1 1 d . . . . .
H6 H 0.489142 0.610738 0.952680 0.062 Uiso 1 1 calc R . . . .
C7 C 0.3865(6) 0.6106(6) 0.3718(14) 0.020(2) Uani 1 1 d . . . . .
C8 C 0.5532(16) 0.787(3) 0.514(5) 0.091(10) Uani 0.5 1 d D U P . .
N2 N 0.5809(18) 0.778(2) 0.343(5) 0.106(9) Uani 0.5 1 d D U P A -1
N3 N 0.5652(18) 0.863(2) -0.102(5) 0.122(13) Uani 0.5 1 d D U P A -1
H3A H 0.517652 0.841439 -0.127045 0.146 Uiso 0.5 1 calc R . P A -1
H3B H 0.583382 0.839563 -0.171104 0.146 Uiso 0.5 1 calc R . P A -1
C9 C 0.649(3) 0.787(3) 0.321(8) 0.122(14) Uani 0.5 1 d D U P A -1
H9A H 0.673764 0.821608 0.214681 0.146 Uiso 0.5 1 calc R . P A -1
H9B H 0.676475 0.808393 0.441396 0.146 Uiso 0.5 1 calc R . P A -1
C10 C 0.654(4) 0.726(4) 0.280(11) 0.21(3) Uani 0.5 1 d D U P A -1
H10A H 0.703622 0.738516 0.267723 0.247 Uiso 0.25 1 calc R . P A -1
H10B H 0.631337 0.691182 0.385583 0.247 Uiso 0.25 1 calc R . P A -1
H10C H 0.628615 0.704447 0.158013 0.247 Uiso 0.25 1 calc R . P A -1
H10D H 0.605428 0.684248 0.273156 0.247 Uiso 0.25 1 calc R . P A -1
H10E H 0.677713 0.731581 0.155296 0.247 Uiso 0.25 1 calc R . P A -1
H10F H 0.680434 0.718316 0.382866 0.247 Uiso 0.25 1 calc R . P A -1
C11 C 0.553(2) 0.786(3) 0.164(6) 0.112(12) Uani 0.5 1 d . U P A -1
H11A H 0.500468 0.759641 0.170471 0.135 Uiso 0.5 1 calc R . P A -1
H11B H 0.567416 0.764223 0.058866 0.135 Uiso 0.5 1 calc R . P A -1
C12 C 0.578(3) 0.860(3) 0.119(5) 0.112(13) Uani 0.5 1 d D U P A -1
H12A H 0.629650 0.888942 0.149323 0.135 Uiso 0.5 1 calc R . P A -1
H12B H 0.551882 0.877444 0.195519 0.135 Uiso 0.5 1 calc R . P A -1
C13 C 0.604(3) 0.945(3) -0.161(7) 0.154(19) Uani 0.5 1 d D U P A -1
H13A H 0.585407 0.969529 -0.080832 0.185 Uiso 0.5 1 calc R . P A -1
H13B H 0.655677 0.966660 -0.137005 0.185 Uiso 0.5 1 calc R . P A -1
C14 C 0.592(4) 0.952(4) -0.361(8) 0.22(4) Uani 0.5 1 d D U P A -1
H14A H 0.615905 1.002204 -0.396233 0.261 Uiso 0.25 1 calc R . P A -1
H14B H 0.610739 0.927340 -0.440921 0.261 Uiso 0.25 1 calc R . P A -1
H14C H 0.540599 0.930205 -0.384853 0.261 Uiso 0.25 1 calc R . P A -1
H14D H 0.562257 0.904296 -0.418439 0.261 Uiso 0.25 1 calc R . P A -1
H14E H 0.567423 0.979159 -0.373750 0.261 Uiso 0.25 1 calc R . P A -1
H14F H 0.637563 0.976294 -0.429819 0.261 Uiso 0.25 1 calc R . P A -1

loop_
_atom_site_aniso_label
_atom_site_aniso_U_11
_atom_site_aniso_U_22
_atom_site_aniso_U_33
_atom_site_aniso_U_23
_atom_site_aniso_U_13
_atom_site_aniso_U_12
Zn1 0.0340(8) 0.0267(7) 0.0191(6) -0.0040(5) -0.0017(5) 0.0164(6)
O1 0.038(4) 0.048(5) 0.016(4) -0.009(4) -0.005(3) 0.036(5)
O2 0.025(4) 0.033(4) 0.017(3) -0.006(3) -0.005(3) 0.022(4)
O3 0.044(5) 0.046(5) 0.016(4) -0.007(4) -0.004(4) 0.036(5)
O4 0.053(6) 0.098(10) 0.092(8) -0.006(8) 0.011(6) 0.014(8)
O5 0.095(19) 0.16(3) 0.065(12) -0.012(17) -0.022(13) 0.023(19)
C1 0.039(7) 0.057(9) 0.015(6) -0.005(6) 0.000(5) 0.032(7)
C2 0.037(7) 0.050(8) 0.024(6) -0.004(6) -0.006(5) 0.029(6)
C3 0.067(10) 0.067(9) 0.016(6) -0.008(6) -0.009(6) 0.056(8)
C4 0.081(10) 0.069(10) 0.024(6) -0.007(6) -0.011(7) 0.067(9)
C5 0.096(12) 0.101(13) 0.011(6) -0.005(7) -0.010(7) 0.087(11)
C6 0.093(12) 0.096(13) 0.009(5) -0.005(7) -0.002(7) 0.078(11)
C7 0.031(6) 0.022(6) 0.010(5) 0.002(4) -0.001(5) 0.016(5)
C8 0.058(14) 0.13(3) 0.065(11) 0.003(17) 0.007(11) 0.030(16)
N2 0.067(15) 0.17(2) 0.064(11) -0.012(16) -0.003(12) 0.051(17)
N3 0.057(18) 0.17(3) 0.079(16) 0.008(19) -0.019(16) 0.013(19)
C9 0.09(2) 0.17(4) 0.11(3) -0.04(3) -0.004(19) 0.07(2)
C10 0.20(5) 0.18(5) 0.25(7) -0.07(5) 0.03(5) 0.10(4)
C11 0.08(2) 0.16(3) 0.075(14) -0.01(2) -0.007(17) 0.05(2)
C12 0.08(2) 0.16(3) 0.075(17) -0.02(2) -0.019(19) 0.04(2)
C13 0.08(3) 0.18(3) 0.11(3) 0.03(3) -0.02(3) 0.00(3)
C14 0.24(7) 0.18(5) 0.12(3) 0.04(4) -0.05(4) 0.02(5)

loop_
_atom_type_symbol
_atom_type_description
_atom_type_scat_dispersion_real
_atom_type_scat_dispersion_imag
_atom_type_scat_source
C C 0.0040 0.0020 'ANOMDisVal Program in PLATON Spek, A. L. J. Appl. Crystallogr. 2003, 36, 7-13'
H H 0.0000 0.0000 'ANOMDisVal Program in PLATON Spek, A. L. J. Appl. Crystallogr. 2003, 36, 7-13'
N N 0.0080 0.0040 'ANOMDisVal Program in PLATON Spek, A. L. J. Appl. Crystallogr. 2003, 36, 7-13'
O O 0.0140 0.0070 'ANOMDisVal Program in PLATON Spek, A. L. J. Appl. Crystallogr. 2003, 36, 7-13'
Zn Zn 0.2280 1.6720 'ANOMDisVal Program in PLATON Spek, A. L. J. Appl. Crystallogr. 2003, 36, 7-13'

loop_
_geom_angle_atom_site_label_1
_geom_angle_atom_site_label_2
_geom_angle_atom_site_label_3
_geom_angle
_geom_angle_site_symmetry_1
_geom_angle_site_symmetry_3
O1 Zn1 O1 160.7(3) . 2_664
O1 Zn1 O2 80.6(3) 2_664 .
O1 Zn1 O2 78.5(3) . 3_565
O1 Zn1 O2 82.1(3) . .
O1 Zn1 O2 89.7(3) 2_664 3_565
O1 Zn1 O3 98.5(3) . 2_665
O1 Zn1 O4 97.2(5) . .
O1 Zn1 O4 93.2(5) 2_664 .
O2 Zn1 O2 78.81(8) . 3_565
O2 Zn1 O4 96.2(4) . .
O3 Zn1 O1 96.9(3) 2_665 2_664
O3 Zn1 O2 169.6(3) 2_665 .
O3 Zn1 O2 91.1(3) 2_665 3_565
O3 Zn1 O4 94.0(4) 2_665 .
O4 Zn1 O2 173.7(5) . 3_565
Zn1 O1 Zn1 101.6(3) . 3_565
C1 O1 Zn1 124.0(8) . 3_565
C1 O1 Zn1 123.3(7) . .
Zn1 O2 Zn1 92.8(3) . 2_664
C7 O2 Zn1 125.1(7) . .
C7 O2 Zn1 136.2(7) . 2_664
C7 O3 Zn1 125.5(7) . 3_564
C8 O4 Zn1 140(2) . .
O1 C1 C2 122.9(10) . .
O1 C1 C6 119.7(10) . .
C6 C1 C2 117.5(11) . .
C1 C2 C7 123.2(10) . .
C3 C2 C1 118.6(11) . .
C3 C2 C7 118.2(10) . .
C2 C3 H3 118.1 . .
C2 C3 C4 123.9(11) . .
C4 C3 H3 118.1 . .
C3 C4 C4 121.8(13) . 4_556
C5 C4 C3 116.3(11) . .
C5 C4 C4 121.9(13) . 4_556
C4 C5 H5 119.1 . .
C4 C5 C6 121.8(11) . .
C6 C5 H5 119.1 . .
C1 C6 C5 121.9(11) . .
C1 C6 H6 119.1 . .
C5 C6 H6 119.1 . .
O2 C7 O3 123.2(10) . .
O2 C7 C2 119.5(9) . .
O3 C7 C2 117.2(10) . .
O4 C8 O5 109(4) . .
O4 C8 N2 122(3) . .
O5 C8 N2 128(3) . .
C8 N2 C9 125(3) . .
C8 N2 C11 119(3) . .
C9 N2 C11 112(4) . .
H3A N3 H3B 108.6 . .
C12 N3 H3A 110.3 . .
C12 N3 H3B 110.3 . .
C12 N3 C13 107(4) . .
C13 N3 H3A 110.3 . .
C13 N3 H3B 110.3 . .
N2 C9 H9A 108.0 . .
N2 C9 H9B 108.0 . .
H9A C9 H9B 107.3 . .
C10 C9 N2 117(5) . .
C10 C9 H9A 108.0 . .
C10 C9 H9B 108.0 . .
C9 C10 H10A 109.5 . .
C9 C10 H10B 109.5 . .
C9 C10 H10C 109.5 . .
C9 C10 H10D 109.5 . .
C9 C10 H10E 109.5 . .
C9 C10 H10F 109.5 . .
H10A C10 H10B 109.5 . .
H10A C10 H10C 109.5 . .
H10A C10 H10D 141.1 . .
H10A C10 H10E 56.3 . .
H10A C10 H10F 56.3 . .
H10B C10 H10C 109.5 . .
H10B C10 H10D 56.3 . .
H10B C10 H10E 141.1 . .
H10B C10 H10F 56.3 . .
H10C C10 H10D 56.3 . .
H10C C10 H10E 56.3 . .
H10C C10 H10F 141.1 . .
H10D C10 H10E 109.5 . .
H10D C10 H10F 109.5 . .
H10E C10 H10F 109.5 . .
N2 C11 H11A 109.3 . .
N2 C11 H11B 109.3 . .
N2 C11 C12 112(4) . .
H11A C11 H11B 108.0 . .
C12 C11 H11A 109.3 . .
C12 C11 H11B 109.3 . .
N3 C12 H12A 110.5 . .
N3 C12 H12B 110.5 . .
C11 C12 N3 106(4) . .
C11 C12 H12A 110.5 . .
C11 C12 H12B 110.5 . .
H12A C12 H12B 108.7 . .
N3 C13 H13A 109.6 . .
N3 C13 H13B 109.6 . .
H13A C13 H13B 108.1 . .
C14 C13 N3 110(5) . .
C14 C13 H13A 109.6 . .
C14 C13 H13B 109.6 . .
C13 C14 H14A 109.5 . .
C13 C14 H14B 109.5 . .
C13 C14 H14C 109.5 . .
C13 C14 H14D 109.5 . .
C13 C14 H14E 109.5 . .
C13 C14 H14F 109.5 . .
H14A C14 H14B 109.5 . .
H14A C14 H14C 109.5 . .
H14A C14 H14D 141.1 . .
H14A C14 H14E 56.3 . .
H14A C14 H14F 56.3 . .
H14B C14 H14C 109.5 . .
H14B C14 H14D 56.3 . .
H14B C14 H14E 141.1 . .
H14B C14 H14F 56.3 . .
H14C C14 H14D 56.3 . .
H14C C14 H14E 56.3 . .
H14C C14 H14F 141.1 . .
H14D C14 H14E 109.5 . .
H14D C14 H14F 109.5 . .
H14E C14 H14F 109.5 . .

loop_
_geom_bond_atom_site_label_1
_geom_bond_atom_site_label_2
_geom_bond_distance
_geom_bond_site_symmetry_2
Zn1 O1 2.024(8) .
Zn1 O1 2.056(7) 2_664
Zn1 O2 2.241(7) 3_565
Zn1 O2 2.123(6) .
Zn1 O3 2.042(7) 2_665
Zn1 O4 2.135(12) .
O1 C1 1.329(15) .
O2 C7 1.235(13) .
O3 C7 1.266(12) .
O4 C8 1.20(3) .
O5 C8 1.23(3) .
C1 C2 1.460(16) .
C1 C6 1.357(18) .
C2 C3 1.368(17) .
C2 C7 1.490(16) .
C3 H3 0.9500 .
C3 C4 1.399(17) .
C4 C4 1.49(2) 4_556
C4 C5 1.380(17) .
C5 H5 0.9500 .
C5 C6 1.404(18) .
C6 H6 0.9500 .
C8 N2 1.38(5) .
N2 C9 1.41(5) .
N2 C11 1.42(5) .
N3 H3A 0.9100 .
N3 H3B 0.9100 .
N3 C12 1.56(4) .
N3 C13 1.59(4) .
C9 H9A 0.9900 .
C9 H9B 0.9900 .
C9 C10 1.40(5) .
C10 H10A 0.9800 .
C10 H10B 0.9800 .
C10 H10C 0.9800 .
C10 H10D 0.9800 .
C10 H10E 0.9800 .
C10 H10F 0.9800 .
C11 H11A 0.9900 .
C11 H11B 0.9900 .
C11 C12 1.44(7) .
C12 H12A 0.9900 .
C12 H12B 0.9900 .
C13 H13A 0.9900 .
C13 H13B 0.9900 .
C13 C14 1.43(5) .
C14 H14A 0.9800 .
C14 H14B 0.9800 .
C14 H14C 0.9800 .
C14 H14D 0.9800 .
C14 H14E 0.9800 .
C14 H14F 0.9800 .

loop_
_geom_hbond_atom_site_label_D
_geom_hbond_atom_site_label_H
_geom_hbond_atom_site_label_A
_geom_hbond_distance_DH
_geom_hbond_distance_HA
_geom_hbond_distance_DA
_geom_hbond_angle_DHA
_geom_hbond_site_symmetry_A
N3 H3A O3 0.91 1.97 2.87(3) 170.3 2_664
N3 H3B O5 0.91 1.41 2.25(5) 150.3 1_554

loop_
_geom_torsion_atom_site_label_1
_geom_torsion_atom_site_label_2
_geom_torsion_atom_site_label_3
_geom_torsion_atom_site_label_4
_geom_torsion
_geom_torsion_site_symmetry_1
_geom_torsion_site_symmetry_4
Zn1 O1 C1 C2 106.5(12) 3_565 .
Zn1 O1 C1 C2 -30.7(17) . .
Zn1 O1 C1 C6 -73.7(15) 3_565 .
Zn1 O1 C1 C6 149.2(11) . .
Zn1 O2 C7 O3 -148.0(9) . .
Zn1 O2 C7 O3 -3.1(17) 2_664 .
Zn1 O2 C7 C2 36.1(13) . .
Zn1 O2 C7 C2 -179.0(8) 2_664 .
Zn1 O3 C7 O2 10.8(16) 3_564 .
Zn1 O3 C7 C2 -173.2(8) 3_564 .
Zn1 O4 C8 O5 -59(6) . .
Zn1 O4 C8 N2 116(4) . .
O1 C1 C2 C3 177.5(13) . .
O1 C1 C2 C7 -3(2) . .
O1 C1 C6 C5 -176.9(15) . .
O4 C8 N2 C9 174(4) . .
O4 C8 N2 C11 17(7) . .
O5 C8 N2 C9 -12(8) . .
O5 C8 N2 C11 -168(5) . .
C1 C2 C3 C4 2(2) . .
C1 C2 C7 O2 -0.4(19) . .
C1 C2 C7 O3 -176.6(12) . .
C2 C1 C6 C5 3(2) . .
C2 C3 C4 C4 179.8(11) . 4_556
C2 C3 C4 C5 -1(2) . .
C3 C2 C7 O2 179.2(12) . .
C3 C2 C7 O3 3.1(17) . .
C3 C4 C5 C6 2(2) . .
C4 C4 C5 C6 -179.3(13) 4_556 .
C4 C5 C6 C1 -3(3) . .
C6 C1 C2 C3 -2(2) . .
C6 C1 C2 C7 177.3(13) . .
C7 C2 C3 C4 -178.0(13) . .
C8 N2 C9 C10 112(6) . .
C8 N2 C11 C12 76(5) . .
N2 C11 C12 N3 162(4) . .
C9 N2 C11 C12 -83(5) . .
C11 N2 C9 C10 -90(7) . .
C12 N3 C13 C14 -178(6) . .
C13 N3 C12 C11 -171(4) . .

loop_
_twin_individual_id
_twin_individual_mass_fraction_refined
1 0.63(5)
2 0.37(5)
